data_9011219
loop_
_publ_author_name
'Elliott, J. C.'
'Dykes, E.'
'Mackie, P. E.'

_publ_section_title
;
 Structure of bromapatite and the radius of the bromide ion
;
_journal_name_full 'Acta Crystallographica, Section B'
_journal_page_first 435
_journal_page_last 438
_journal_paper_doi 10.1107/S0567740881003208
_journal_volume 37
_journal_year 1981
_chemical_formula_structural Ca5(PO4)3Br
_chemical_formula_sum 'Br1.012 Ca4.922 O11.965 P2.896'
_space_group_IT_number 176
_symmetry_space_group_name_Hall '-P 6c'
_symmetry_space_group_name_H-M 'P 63/m'
_cell_angle_alpha 90
_cell_angle_beta 90
_cell_angle_gamma 120
_cell_length_a 9.761
_cell_length_b 9.761
_cell_length_c 6.739
_cell_formula_units_Z 2
_cell_volume 556.051
_database_code_amcsd 0009730
_exptl_crystal_density_diffrn 3.340
_cod_original_formula_sum 'Ca4.922 P2.896 O11.965 Br1.012'
_cod_database_code 9011219
_amcsd_formula_title Ca5(PO4)3Br

loop_
_space_group_symop_operation_xyz
x,y,z
-x+y,-x,1/2-z
x-y,x,1/2+z
y,-x+y,-z
-y,x-y,z
x,y,1/2-z
-x,-y,1/2+z
x-y,x,-z
-x+y,-x,z
-y,x-y,1/2-z
y,-x+y,1/2+z
-x,-y,-z

loop_
_atom_site_aniso_label
_atom_site_aniso_U_11
_atom_site_aniso_U_22
_atom_site_aniso_U_33
_atom_site_aniso_U_12
_atom_site_aniso_U_13
_atom_site_aniso_U_23
Ca1 0.01050 0.01050 0.00598 0.00543 0.00000 0.00000
Ca2 0.00796 0.01158 0.00736 0.00434 0.00000 0.00000
P 0.00579 0.00543 0.00529 0.00326 0.00000 0.00000
O1 0.01991 0.01412 0.01081 0.01339 0.00000 0.00000
O2 0.00724 0.00796 0.01426 0.00253 0.00000 0.00000
O3 0.02063 0.01158 0.01150 0.00905 -0.00693 -0.00462
Br1 0.01158 0.01158 0.01818 0.00579 0.00000 0.00000
Br2 0.01158 0.01158 0.01818 0.00579 0.00000 0.00000

loop_
_atom_site_label
_atom_site_fract_x
_atom_site_fract_y
_atom_site_fract_z
_atom_site_occupancy
Ca1 0.33333 0.66667 0.00450 0.98610
Ca2 0.26720 0.01210 0.25000 0.98340
P 0.41240 0.37850 0.25000 0.96540
O1 0.35330 0.49720 0.25000 0.99540
O2 0.59540 0.46420 0.25000 0.99280
O3 0.35720 0.27130 0.06620 1.00000
Br1 0.00000 0.00000 0.00000 0.95220
Br2 0.00000 0.00000 0.10320 0.03000

loop_
_cod_related_entry_id
_cod_related_entry_database
_cod_related_entry_code
1 AMCSD 0009730
